data_2228004
loop_
_publ_author_name
'Huang, Kun'
'Zhang, Ping'
'Qin, Da-Bin'

_publ_section_title
;
 3,3'-Dimethyl-1,1'-(methylenedi-<i>p</i>-phenylene)diimidazolium
 bis(hexafluorophosphate)
;
_journal_coeditor_code SU2188
_journal_issue 9
_journal_name_full 'Acta Crystallographica Section E'
_journal_page_first o2202
_journal_page_last o2203
_journal_paper_doi 10.1107/S1600536810029727
_journal_volume 66
_journal_year 2010
_chemical_formula_iupac 'C21 H22 N4 2+, 2P F6 -'
_chemical_formula_moiety 'C21 H22 N4 2+, 2(F6 P -)'
_chemical_formula_sum 'C21 H22 F12 N4 P2'
_chemical_formula_weight 620.37
_chemical_name_systematic
;
3,3'-Dimethyl-1,1'-(methylenedi-<i>p</i>-phenylene)diimidazolium
bis(hexafluorophosphate)
;
_space_group_IT_number 19
_symmetry_cell_setting orthorhombic
_symmetry_space_group_name_Hall 'P 2ac 2ab'
_symmetry_space_group_name_H-M 'P 21 21 21'
_atom_sites_solution_hydrogens geom
_atom_sites_solution_primary direct
_atom_sites_solution_secondary difmap
_audit_creation_method SHELXL-97
_cell_angle_alpha 90.00
_cell_angle_beta 90.00
_cell_angle_gamma 90.00
_cell_formula_units_Z 8
_cell_length_a 11.5645(19)
_cell_length_b 13.690(2)
_cell_length_c 31.188(5)
_cell_measurement_reflns_used 17727
_cell_measurement_temperature 113(2)
_cell_measurement_theta_max 27.9
_cell_measurement_theta_min 1.6
_cell_volume 4937.6(13)
_computing_cell_refinement 'CrystalClear (Rigaku/MSC, 2004)'
_computing_data_collection 'CrystalClear (Rigaku/MSC, 2004)'
_computing_data_reduction 'CrystalClear (Rigaku/MSC, 2004)'
_computing_molecular_graphics 'SHELXTL (Sheldrick, 2008)'
_computing_publication_material 'CrystalStructure (Rigaku/MSC, 2004)'
_computing_structure_refinement 'SHELXL97 (Sheldrick, 2008)'
_computing_structure_solution 'SHELXS97 (Sheldrick, 2008)'
_diffrn_ambient_temperature 113(2)
_diffrn_detector_area_resol_mean 14.63
_diffrn_measured_fraction_theta_full 0.999
_diffrn_measured_fraction_theta_max 0.999
_diffrn_measurement_device_type 'Rigaku Saturn CCD area-detector'
_diffrn_measurement_method '\w and \f scans'
_diffrn_radiation_monochromator multilayer
_diffrn_radiation_source 'fine-focus sealed tube'
_diffrn_radiation_type MoK\a
_diffrn_radiation_wavelength 0.71073
_diffrn_reflns_av_R_equivalents 0.0638
_diffrn_reflns_av_sigmaI/netI 0.0603
_diffrn_reflns_limit_h_max 15
_diffrn_reflns_limit_h_min -11
_diffrn_reflns_limit_k_max 18
_diffrn_reflns_limit_k_min -16
_diffrn_reflns_limit_l_max 38
_diffrn_reflns_limit_l_min -41
_diffrn_reflns_number 42536
_diffrn_reflns_theta_full 27.91
_diffrn_reflns_theta_max 27.91
_diffrn_reflns_theta_min 1.62
_diffrn_standards_decay_% 0
_diffrn_standards_number 0
_exptl_absorpt_coefficient_mu 0.287
_exptl_absorpt_correction_T_max 0.9664
_exptl_absorpt_correction_T_min 0.9448
_exptl_absorpt_correction_type multi-scan
_exptl_absorpt_process_details '(CrystalClear; Rigaku/MSC, 2004'
_exptl_crystal_colour Colourless
_exptl_crystal_density_diffrn 1.669
_exptl_crystal_density_method 'not measured'
_exptl_crystal_description Prism
_exptl_crystal_F_000 2512
_exptl_crystal_size_max 0.20
_exptl_crystal_size_mid 0.18
_exptl_crystal_size_min 0.12
_refine_diff_density_max 0.485
_refine_diff_density_min -0.527
_refine_ls_abs_structure_details 'Flack (1983), 5268 Friedel pairs'
_refine_ls_abs_structure_Flack 0.50(9)
_refine_ls_extinction_method none
_refine_ls_goodness_of_fit_ref 1.084
_refine_ls_hydrogen_treatment constr
_refine_ls_matrix_type full
_refine_ls_number_parameters 708
_refine_ls_number_reflns 11808
_refine_ls_number_restraints 0
_refine_ls_restrained_S_all 1.084
_refine_ls_R_factor_all 0.0663
_refine_ls_R_factor_gt 0.0596
_refine_ls_shift/su_max 0.000
_refine_ls_shift/su_mean 0.000
_refine_ls_structure_factor_coef Fsqd
_refine_ls_weighting_details 'calc w=1/[\s^2^(Fo^2^)+(0.0571P)^2^+1.7414P] where P=(Fo^2^+2Fc^2^)/3'
_refine_ls_weighting_scheme calc
_refine_ls_wR_factor_gt 0.1371
_refine_ls_wR_factor_ref 0.1417
_reflns_number_gt 10632
_reflns_number_total 11808
_reflns_threshold_expression I>2\s(I)
_cod_data_source_file su2188.cif
_cod_data_source_block I
_cod_database_code 2228004
_cod_database_fobs_code 2228004

loop_
_symmetry_equiv_pos_site_id
_symmetry_equiv_pos_as_xyz
1 x,y,z
2 1/2-x,-y,1/2+z
3 1/2+x,1/2-y,-z
4 -x,1/2+y,1/2-z

loop_
_atom_site_aniso_label
_atom_site_aniso_U_11
_atom_site_aniso_U_22
_atom_site_aniso_U_33
_atom_site_aniso_U_12
_atom_site_aniso_U_13
_atom_site_aniso_U_23
N1 0.0387(18) 0.0517(19) 0.0299(16) 0.0071(16) 0.0049(14) -0.0031(14)
N2 0.0317(15) 0.0268(14) 0.0290(14) 0.0056(12) -0.0030(12) 0.0008(11)
N3 0.0267(14) 0.0252(13) 0.0243(13) -0.0063(11) 0.0018(11) -0.0015(11)
N4 0.0267(14) 0.0260(13) 0.0327(15) -0.0042(12) 0.0036(12) 0.0027(11)
C1 0.037(2) 0.081(3) 0.042(2) 0.004(2) 0.0100(19) -0.005(2)
C2 0.0322(19) 0.0355(19) 0.0321(18) 0.0028(15) 0.0038(15) -0.0028(15)
C3 0.051(2) 0.0305(18) 0.0335(18) 0.0037(17) -0.0063(18) -0.0087(15)
C4 0.052(2) 0.0357(19) 0.034(2) 0.0068(18) -0.0059(18) -0.0081(16)
C5 0.0233(15) 0.0279(16) 0.0264(16) 0.0013(13) -0.0064(13) 0.0003(13)
C6 0.0323(18) 0.0275(16) 0.0328(18) -0.0049(15) 0.0035(15) -0.0030(14)
C7 0.0334(18) 0.0265(16) 0.0400(19) -0.0024(15) 0.0042(16) -0.0084(14)
C8 0.0189(14) 0.0313(17) 0.0316(17) 0.0000(13) -0.0040(13) 0.0008(14)
C9 0.0278(16) 0.0271(16) 0.0323(18) -0.0016(14) -0.0061(14) 0.0054(13)
C10 0.037(2) 0.0276(16) 0.0322(18) 0.0003(15) -0.0059(15) -0.0002(14)
C11 0.0296(17) 0.0332(18) 0.0326(18) 0.0020(14) -0.0005(15) 0.0044(14)
C12 0.0261(16) 0.0307(16) 0.0234(15) -0.0005(13) 0.0022(13) 0.0010(12)
C13 0.0295(17) 0.0360(18) 0.0275(17) -0.0035(15) -0.0078(15) 0.0045(14)
C14 0.0359(18) 0.0278(16) 0.0251(16) -0.0052(14) -0.0060(15) -0.0001(13)
C15 0.0209(14) 0.0272(15) 0.0240(15) -0.0014(12) 0.0018(12) -0.0010(12)
C16 0.0232(16) 0.0313(18) 0.044(2) -0.0024(14) -0.0066(15) -0.0101(15)
C17 0.0256(17) 0.0305(17) 0.041(2) 0.0017(14) -0.0055(15) -0.0092(15)
C18 0.0239(16) 0.0267(16) 0.0330(17) -0.0037(14) 0.0000(14) -0.0018(13)
C19 0.0352(18) 0.0268(16) 0.0322(18) -0.0050(15) 0.0065(15) -0.0046(14)
C20 0.0380(19) 0.0280(16) 0.0222(15) -0.0055(15) 0.0032(14) -0.0032(13)
C21 0.038(2) 0.0358(19) 0.048(2) -0.0050(17) -0.0032(18) 0.0009(17)
N5 0.0298(15) 0.0404(16) 0.0311(15) 0.0025(13) -0.0066(13) 0.0010(13)
N6 0.0216(13) 0.0226(13) 0.0357(15) 0.0023(11) -0.0047(12) 0.0011(12)
N7 0.0234(13) 0.0201(12) 0.0276(14) 0.0002(10) -0.0012(11) -0.0002(10)
N8 0.0278(14) 0.0200(12) 0.0350(15) -0.0027(11) -0.0009(12) 0.0013(11)
C22 0.053(3) 0.081(3) 0.0245(18) 0.030(3) -0.0045(18) -0.008(2)
C23 0.0208(15) 0.0330(18) 0.0324(18) 0.0016(14) -0.0024(13) 0.0061(14)
C24 0.0242(17) 0.0306(17) 0.043(2) 0.0036(14) -0.0054(15) 0.0038(15)
C25 0.0282(17) 0.0308(17) 0.046(2) 0.0071(15) -0.0043(16) 0.0059(15)
C26 0.0196(14) 0.0282(16) 0.0298(16) -0.0004(13) 0.0005(13) -0.0001(13)
C27 0.0286(16) 0.0208(14) 0.0347(18) 0.0020(13) 0.0013(14) 0.0012(13)
C28 0.0228(15) 0.0221(14) 0.0318(17) -0.0005(12) 0.0022(13) 0.0031(13)
C29 0.0216(15) 0.0238(15) 0.0296(16) -0.0029(12) 0.0025(13) 0.0023(12)
C30 0.0273(16) 0.0273(16) 0.0400(19) 0.0033(14) -0.0035(15) -0.0070(14)
C31 0.0254(16) 0.0263(16) 0.046(2) 0.0038(14) 0.0003(15) 0.0003(15)
C32 0.0289(17) 0.0275(16) 0.0285(17) -0.0055(14) 0.0039(13) 0.0043(13)
C33 0.0244(15) 0.0254(15) 0.0237(15) -0.0035(13) -0.0014(13) 0.0028(12)
C34 0.0226(15) 0.0246(15) 0.0342(17) 0.0015(13) 0.0024(14) -0.0042(13)
C35 0.0224(15) 0.0280(16) 0.0303(17) -0.0010(13) 0.0041(14) -0.0016(13)
C36 0.0230(15) 0.0204(14) 0.0253(15) -0.0004(12) -0.0021(12) 0.0012(12)
C37 0.0324(18) 0.0252(15) 0.0246(16) 0.0021(13) 0.0054(14) -0.0028(13)
C38 0.0283(16) 0.0330(17) 0.0281(17) -0.0017(14) 0.0109(14) 0.0025(14)
C39 0.0263(16) 0.0230(15) 0.0255(16) 0.0005(13) -0.0001(13) 0.0009(12)
C40 0.0353(18) 0.0208(15) 0.0361(18) 0.0002(14) -0.0075(15) -0.0026(13)
C41 0.0281(17) 0.0278(15) 0.0268(16) 0.0020(13) -0.0003(13) -0.0036(13)
C42 0.036(2) 0.0256(16) 0.050(2) -0.0040(15) 0.0042(18) 0.0070(16)
P1 0.0262(4) 0.0264(4) 0.0311(4) 0.0022(3) -0.0024(4) -0.0035(3)
F1 0.0430(13) 0.0567(14) 0.0320(11) 0.0184(12) -0.0023(10) 0.0039(10)
F2 0.0575(15) 0.0510(13) 0.0412(12) 0.0228(13) -0.0112(12) -0.0173(10)
F3 0.0463(13) 0.0426(12) 0.0408(12) 0.0060(11) -0.0069(11) 0.0115(10)
F4 0.0437(13) 0.0427(12) 0.0515(13) 0.0132(11) -0.0026(11) -0.0172(10)
F5 0.0348(12) 0.0648(16) 0.0550(15) -0.0143(12) -0.0005(11) 0.0035(13)
F6 0.0426(13) 0.0490(14) 0.0597(15) -0.0191(12) -0.0013(12) 0.0055(12)
P2 0.0397(5) 0.0299(4) 0.0318(5) -0.0024(4) -0.0004(4) 0.0008(4)
F7 0.0439(15) 0.0474(15) 0.125(3) 0.0012(13) 0.0260(17) 0.0104(16)
F8 0.099(2) 0.0623(17) 0.0356(13) 0.0115(17) -0.0007(15) 0.0086(12)
F9 0.0412(13) 0.0437(13) 0.0649(16) -0.0062(11) 0.0007(12) -0.0083(12)
F10 0.085(2) 0.097(2) 0.0535(16) -0.0338(19) -0.0342(16) 0.0383(16)
F11 0.0624(17) 0.0314(12) 0.0872(19) 0.0051(13) 0.0032(16) -0.0113(12)
F12 0.0585(16) 0.0430(13) 0.0657(16) -0.0132(13) 0.0097(14) -0.0210(12)
P3 0.0247(4) 0.0306(4) 0.0328(5) 0.0004(4) -0.0003(4) -0.0032(4)
F13 0.073(2) 0.099(2) 0.0444(14) -0.0320(18) 0.0006(14) 0.0211(15)
F14 0.0338(12) 0.0390(12) 0.095(2) 0.0037(11) -0.0180(13) -0.0300(13)
F15 0.0578(18) 0.111(2) 0.0489(15) -0.0018(18) 0.0069(14) 0.0258(16)
F16 0.0642(19) 0.0473(15) 0.094(2) 0.0192(14) -0.0251(16) -0.0309(14)
F17 0.0307(11) 0.0501(14) 0.0586(15) -0.0030(10) -0.0098(11) -0.0166(11)
F18 0.0314(12) 0.0417(13) 0.0774(18) 0.0047(10) -0.0163(12) 0.0051(12)
P4 0.0371(5) 0.0230(4) 0.0416(5) -0.0049(4) 0.0082(4) -0.0034(4)
F19 0.0601(17) 0.0684(16) 0.0401(13) -0.0261(14) 0.0056(12) -0.0041(12)
F20 0.0705(17) 0.0399(12) 0.0487(13) -0.0230(13) 0.0196(13) -0.0164(10)
F21 0.211(5) 0.102(3) 0.093(2) -0.112(3) 0.104(3) -0.052(2)
F22 0.0496(14) 0.0349(12) 0.0668(16) -0.0081(11) 0.0000(13) -0.0161(11)
F23 0.115(3) 0.0518(16) 0.097(2) 0.0150(18) -0.068(2) 0.0036(16)
F24 0.0421(17) 0.0489(17) 0.219(4) 0.0170(14) -0.029(2) -0.032(2)

loop_
_atom_site_type_symbol
_atom_site_label
_atom_site_fract_x
_atom_site_fract_y
_atom_site_fract_z
_atom_site_U_iso_or_equiv
_atom_site_thermal_displace_type
_atom_site_calc_flag
_atom_site_refinement_flags
_atom_site_occupancy
N N1 -0.0473(3) 0.6747(3) 0.28054(10) 0.0401(10) Uani . . 1.000
N N2 0.0564(3) 0.7088(2) 0.22569(9) 0.0292(8) Uani . . 1.000
N N3 0.5528(2) 0.32968(19) 0.05976(8) 0.0254(8) Uani . . 1.000
N N4 0.6505(2) 0.21221(19) 0.08809(9) 0.0285(8) Uani . . 1.000
C C1 -0.1278(4) 0.6224(4) 0.30890(13) 0.0533(14) Uani . . 1.000
C C2 -0.0293(3) 0.6515(3) 0.23960(12) 0.0333(11) Uani . . 1.000
C C3 0.0923(4) 0.7690(3) 0.25863(12) 0.0383(11) Uani . . 1.000
C C4 0.0270(4) 0.7479(3) 0.29267(12) 0.0406(11) Uani . . 1.000
C C5 0.1090(3) 0.7018(2) 0.18380(10) 0.0259(9) Uani . . 1.000
C C6 0.1196(3) 0.6104(2) 0.16471(11) 0.0309(10) Uani . . 1.000
C C7 0.1750(3) 0.6042(2) 0.12554(11) 0.0333(10) Uani . . 1.000
C C8 0.2194(3) 0.6858(2) 0.10487(11) 0.0273(9) Uani . . 1.000
C C9 0.2088(3) 0.7760(2) 0.12527(11) 0.0291(10) Uani . . 1.000
C C10 0.1522(3) 0.7850(3) 0.16437(11) 0.0323(10) Uani . . 1.000
C C11 0.2783(3) 0.6772(3) 0.06154(11) 0.0318(10) Uani . . 1.000
C C12 0.3544(3) 0.5880(2) 0.05757(10) 0.0267(9) Uani . . 1.000
C C13 0.3195(3) 0.5064(2) 0.03432(10) 0.0310(10) Uani . . 1.000
C C14 0.3854(3) 0.4226(2) 0.03363(11) 0.0296(10) Uani . . 1.000
C C15 0.4886(3) 0.4192(2) 0.05605(10) 0.0240(8) Uani . . 1.000
C C16 0.5287(3) 0.5010(2) 0.07769(12) 0.0328(10) Uani . . 1.000
C C17 0.4601(3) 0.5841(3) 0.07841(12) 0.0324(10) Uani . . 1.000
C C18 0.6112(3) 0.3015(2) 0.09451(11) 0.0279(9) Uani . . 1.000
C C19 0.6158(3) 0.1818(2) 0.04820(11) 0.0314(10) Uani . . 1.000
C C20 0.5551(3) 0.2539(2) 0.03025(10) 0.0294(10) Uani . . 1.000
C C21 0.7228(4) 0.1568(3) 0.11954(13) 0.0406(11) Uani . . 1.000
N N5 0.5227(3) 0.2547(2) 0.28123(9) 0.0338(9) Uani . . 1.000
N N6 0.4818(2) 0.21150(19) 0.21667(9) 0.0266(8) Uani . . 1.000
N N7 -0.0206(2) -0.17354(18) 0.05923(8) 0.0237(8) Uani . . 1.000
N N8 -0.1168(3) -0.29169(19) 0.08910(9) 0.0276(8) Uani . . 1.000
C C22 0.5202(4) 0.3061(4) 0.32176(12) 0.0528(15) Uani . . 1.000
C C23 0.4504(3) 0.2705(3) 0.24893(10) 0.0287(10) Uani . . 1.000
C C24 0.5762(3) 0.1566(3) 0.22969(12) 0.0326(10) Uani . . 1.000
C C25 0.6009(3) 0.1841(3) 0.26999(12) 0.0350(10) Uani . . 1.000
C C26 0.4238(3) 0.2047(2) 0.17611(10) 0.0259(9) Uani . . 1.000
C C27 0.3690(3) 0.2853(2) 0.15914(11) 0.0280(9) Uani . . 1.000
C C28 0.3108(3) 0.2758(2) 0.12021(10) 0.0256(9) Uani . . 1.000
C C29 0.3095(3) 0.1870(2) 0.09819(10) 0.0250(9) Uani . . 1.000
C C30 0.3663(3) 0.1080(2) 0.11633(11) 0.0315(10) Uani . . 1.000
C C31 0.4231(3) 0.1153(3) 0.15498(12) 0.0326(10) Uani . . 1.000
C C32 0.2481(3) 0.1767(2) 0.05534(11) 0.0283(10) Uani . . 1.000
C C33 0.1731(3) 0.0865(2) 0.05303(10) 0.0245(9) Uani . . 1.000
C C34 0.0685(3) 0.0825(2) 0.07502(11) 0.0271(9) Uani . . 1.000
C C35 0.0022(3) -0.0010(2) 0.07627(11) 0.0269(9) Uani . . 1.000
C C36 0.0411(3) -0.0836(2) 0.05510(10) 0.0229(8) Uani . . 1.000
C C37 0.1420(3) -0.0816(2) 0.03128(10) 0.0274(9) Uani . . 1.000
C C38 0.2076(3) 0.0044(2) 0.03039(11) 0.0298(10) Uani . . 1.000
C C39 -0.0779(3) -0.2017(2) 0.09465(10) 0.0249(9) Uani . . 1.000
C C40 -0.0822(3) -0.3235(2) 0.04900(11) 0.0307(10) Uani . . 1.000
C C41 -0.0228(3) -0.2503(2) 0.03027(10) 0.0276(9) Uani . . 1.000
C C42 -0.1874(3) -0.3460(2) 0.12033(13) 0.0372(11) Uani . . 1.000
P P1 0.61677(8) 0.88387(6) 0.06933(3) 0.0279(2) Uani . . 1.000
F F1 0.6708(2) 0.83513(17) 0.11089(7) 0.0439(7) Uani . . 1.000
F F2 0.6730(2) 0.79921(17) 0.04033(7) 0.0499(8) Uani . . 1.000
F F3 0.5659(2) 0.93295(16) 0.02705(7) 0.0432(7) Uani . . 1.000
F F4 0.5614(2) 0.96690(17) 0.09819(7) 0.0460(7) Uani . . 1.000
F F5 0.7322(2) 0.94752(19) 0.06358(8) 0.0515(8) Uani . . 1.000
F F6 0.5023(2) 0.82036(17) 0.07381(8) 0.0504(8) Uani . . 1.000
P P2 0.66813(9) 0.47668(7) 0.21334(3) 0.0338(3) Uani . . 1.000
F F7 0.5352(2) 0.4707(2) 0.22527(11) 0.0721(12) Uani . . 1.000
F F8 0.7010(3) 0.4328(2) 0.25867(8) 0.0656(10) Uani . . 1.000
F F9 0.8030(2) 0.48195(17) 0.20214(8) 0.0499(8) Uani . . 1.000
F F10 0.6398(3) 0.5190(2) 0.16774(9) 0.0785(11) Uani . . 1.000
F F11 0.6758(3) 0.58452(17) 0.23195(9) 0.0603(9) Uani . . 1.000
F F12 0.6634(2) 0.36775(17) 0.19490(8) 0.0557(9) Uani . . 1.000
P P3 0.83051(8) 0.94635(7) 0.21464(3) 0.0294(3) Uani . . 1.000
F F13 0.7940(3) 0.8980(2) 0.25859(8) 0.0721(11) Uani . . 1.000
F F14 0.8124(2) 1.05208(17) 0.23341(9) 0.0559(9) Uani . . 1.000
F F15 0.8668(3) 0.9915(2) 0.16996(8) 0.0726(10) Uani . . 1.000
F F16 0.8492(3) 0.84028(19) 0.19490(10) 0.0685(10) Uani . . 1.000
F F17 0.6998(2) 0.94487(17) 0.19868(8) 0.0465(8) Uani . . 1.000
F F18 0.9615(2) 0.94825(18) 0.23005(9) 0.0502(8) Uani . . 1.000
P P4 0.93255(9) 0.37704(7) 0.07805(3) 0.0339(3) Uani . . 1.000
F F19 0.8584(2) 0.34663(19) 0.11796(7) 0.0562(9) Uani . . 1.000
F F20 0.8867(2) 0.28285(16) 0.05298(7) 0.0530(8) Uani . . 1.000
F F21 1.0041(4) 0.4072(3) 0.03809(11) 0.135(2) Uani . . 1.000
F F22 0.9790(2) 0.47003(16) 0.10268(8) 0.0504(8) Uani . . 1.000
F F23 0.8254(3) 0.4369(2) 0.06109(11) 0.0879(13) Uani . . 1.000
F F24 1.0361(3) 0.3159(2) 0.09699(15) 0.1033(16) Uani . . 1.000
H H1A -0.17950 0.58150 0.29160 0.0800 Uiso calc R 1.000
H H1B -0.17370 0.66970 0.32520 0.0800 Uiso calc R 1.000
H H1C -0.08400 0.58110 0.32880 0.0800 Uiso calc R 1.000
H H2 -0.06950 0.60360 0.22340 0.0400 Uiso calc R 1.000
H H3 0.15210 0.81640 0.25730 0.0460 Uiso calc R 1.000
H H4 0.03130 0.77780 0.32010 0.0490 Uiso calc R 1.000
H H6 0.08960 0.55370 0.17830 0.0370 Uiso calc R 1.000
H H7 0.18290 0.54200 0.11230 0.0400 Uiso calc R 1.000
H H9 0.24090 0.83250 0.11220 0.0350 Uiso calc R 1.000
H H10 0.14330 0.84710 0.17750 0.0390 Uiso calc R 1.000
H H11A 0.21840 0.67500 0.03890 0.0380 Uiso calc R 1.000
H H11B 0.32600 0.73630 0.05660 0.0380 Uiso calc R 1.000
H H13 0.24910 0.50850 0.01870 0.0370 Uiso calc R 1.000
H H14 0.36010 0.36730 0.01780 0.0360 Uiso calc R 1.000
H H16 0.60160 0.50020 0.09170 0.0390 Uiso calc R 1.000
H H17 0.48630 0.63990 0.09360 0.0390 Uiso calc R 1.000
H H18 0.62270 0.33950 0.11970 0.0330 Uiso calc R 1.000
H H19 0.63210 0.12020 0.03560 0.0380 Uiso calc R 1.000
H H20 0.52030 0.25340 0.00270 0.0350 Uiso calc R 1.000
H H21A 0.79890 0.14370 0.10700 0.0610 Uiso calc R 1.000
H H21B 0.68470 0.09480 0.12650 0.0610 Uiso calc R 1.000
H H21C 0.73210 0.19560 0.14570 0.0610 Uiso calc R 1.000
H H22A 0.57690 0.35930 0.32130 0.0790 Uiso calc R 1.000
H H22B 0.53910 0.26070 0.34500 0.0790 Uiso calc R 1.000
H H22C 0.44280 0.33320 0.32650 0.0790 Uiso calc R 1.000
H H23 0.38780 0.31550 0.24870 0.0340 Uiso calc R 1.000
H H24 0.61590 0.10880 0.21330 0.0390 Uiso calc R 1.000
H H25 0.66130 0.15920 0.28750 0.0420 Uiso calc R 1.000
H H27 0.37080 0.34630 0.17370 0.0340 Uiso calc R 1.000
H H28 0.27140 0.33050 0.10850 0.0310 Uiso calc R 1.000
H H30 0.36590 0.04710 0.10170 0.0380 Uiso calc R 1.000
H H31 0.46110 0.06020 0.16700 0.0390 Uiso calc R 1.000
H H32A 0.19930 0.23510 0.05050 0.0340 Uiso calc R 1.000
H H32B 0.30650 0.17400 0.03220 0.0340 Uiso calc R 1.000
H H34 0.04190 0.13920 0.08960 0.0330 Uiso calc R 1.000
H H35 -0.06910 -0.00200 0.09140 0.0320 Uiso calc R 1.000
H H37 0.16630 -0.13760 0.01580 0.0330 Uiso calc R 1.000
H H38 0.27690 0.00640 0.01400 0.0360 Uiso calc R 1.000
H H39 -0.08880 -0.16310 0.11970 0.0300 Uiso calc R 1.000
H H40 -0.09760 -0.38580 0.03680 0.0370 Uiso calc R 1.000
H H41 0.01110 -0.25120 0.00250 0.0330 Uiso calc R 1.000
H H42A -0.19200 -0.30900 0.14720 0.0560 Uiso calc R 1.000
H H42B -0.15190 -0.40980 0.12590 0.0560 Uiso calc R 1.000
H H42C -0.26540 -0.35550 0.10870 0.0560 Uiso calc R 1.000

loop_
_atom_type_symbol
_atom_type_description
_atom_type_scat_dispersion_real
_atom_type_scat_dispersion_imag
_atom_type_scat_source
C C 0.0033 0.0016 'International Tables Vol C Tables 4.2.6.8 and 6.1.1.4'
H H 0.0000 0.0000 'International Tables Vol C Tables 4.2.6.8 and 6.1.1.4'
F F 0.0171 0.0103 'International Tables Vol C Tables 4.2.6.8 and 6.1.1.4'
N N 0.0061 0.0033 'International Tables Vol C Tables 4.2.6.8 and 6.1.1.4'
P P 0.1023 0.0942 'International Tables Vol C Tables 4.2.6.8 and 6.1.1.4'

loop_
_geom_angle_atom_site_label_1
_geom_angle_atom_site_label_2
_geom_angle_atom_site_label_3
_geom_angle_site_symmetry_1
_geom_angle_site_symmetry_2
_geom_angle_site_symmetry_3
_geom_angle
_geom_angle_publ_flag
F2 P1 F3 . . . 89.30(12) no
F2 P1 F4 . . . 179.63(13) no
F2 P1 F5 . . . 89.55(13) no
F2 P1 F6 . . . 89.54(13) no
F3 P1 F4 . . . 91.05(12) no
F3 P1 F5 . . . 89.18(13) no
F3 P1 F6 . . . 89.77(13) no
F4 P1 F5 . . . 90.58(13) no
F4 P1 F6 . . . 90.34(13) no
F5 P1 F6 . . . 178.61(14) no
F1 P1 F2 . . . 89.84(12) no
F1 P1 F3 . . . 178.46(13) no
F1 P1 F4 . . . 89.82(12) no
F1 P1 F5 . . . 89.55(13) no
F1 P1 F6 . . . 91.50(13) no
F8 P2 F11 . . . 90.74(15) no
F8 P2 F12 . . . 88.60(14) no
F9 P2 F10 . . . 89.37(16) no
F9 P2 F11 . . . 89.05(16) no
F9 P2 F12 . . . 89.82(13) no
F10 P2 F11 . . . 89.98(15) no
F10 P2 F12 . . . 90.64(14) no
F11 P2 F12 . . . 178.71(17) no
F8 P2 F9 . . . 88.74(16) no
F8 P2 F10 . . . 177.97(19) no
F7 P2 F8 . . . 90.21(18) no
F7 P2 F9 . . . 178.95(16) no
F7 P2 F10 . . . 91.68(18) no
F7 P2 F11 . . . 90.94(17) no
F7 P2 F12 . . . 90.18(14) no
F13 P3 F14 . . . 91.55(15) no
F13 P3 F15 . . . 178.21(15) no
F14 P3 F18 . . . 89.96(13) no
F15 P3 F16 . . . 88.84(16) no
F15 P3 F17 . . . 88.94(16) no
F15 P3 F18 . . . 90.41(16) no
F16 P3 F17 . . . 89.79(16) no
F16 P3 F18 . . . 90.14(16) no
F17 P3 F18 . . . 179.34(15) no
F14 P3 F17 . . . 90.10(13) no
F13 P3 F18 . . . 89.96(16) no
F13 P3 F16 . . . 89.41(16) no
F13 P3 F17 . . . 90.70(16) no
F14 P3 F15 . . . 90.21(15) no
F14 P3 F16 . . . 179.04(16) no
F19 P4 F21 . . . 179.05(19) no
F19 P4 F20 . . . 89.58(13) no
F21 P4 F22 . . . 89.70(18) no
F21 P4 F23 . . . 90.7(2) no
F21 P4 F24 . . . 92.1(2) no
F22 P4 F23 . . . 90.66(15) no
F22 P4 F24 . . . 89.28(16) no
F23 P4 F24 . . . 177.2(2) no
F20 P4 F22 . . . 179.50(14) no
F20 P4 F23 . . . 89.68(15) no
F20 P4 F24 . . . 90.40(16) no
F19 P4 F22 . . . 90.80(14) no
F19 P4 F23 . . . 88.54(16) no
F19 P4 F24 . . . 88.68(18) no
F20 P4 F21 . . . 89.92(18) no
C1 N1 C2 . . . 124.0(4) no
C1 N1 C4 . . . 125.9(3) no
C2 N1 C4 . . . 109.9(3) no
C3 N2 C5 . . . 125.9(3) no
C2 N2 C5 . . . 124.6(3) no
C2 N2 C3 . . . 109.4(3) no
C18 N3 C20 . . . 108.2(2) no
C15 N3 C20 . . . 126.5(3) no
C15 N3 C18 . . . 125.0(3) no
C18 N4 C19 . . . 108.5(3) no
C18 N4 C21 . . . 124.3(3) no
C19 N4 C21 . . . 127.2(3) no
C22 N5 C23 . . . 124.8(3) no
C22 N5 C25 . . . 125.5(3) no
C23 N5 C25 . . . 109.7(3) no
C24 N6 C26 . . . 126.2(3) no
C23 N6 C24 . . . 108.7(3) no
C23 N6 C26 . . . 125.1(3) no
C36 N7 C39 . . . 124.6(3) no
C36 N7 C41 . . . 127.1(3) no
C39 N7 C41 . . . 108.0(2) no
C39 N8 C40 . . . 108.2(3) no
C40 N8 C42 . . . 126.8(3) no
C39 N8 C42 . . . 124.9(3) no
N1 C2 N2 . . . 106.7(3) no
N2 C3 C4 . . . 107.0(4) no
N1 C4 C3 . . . 107.0(3) no
N2 C5 C6 . . . 118.9(3) no
C6 C5 C10 . . . 121.4(3) no
N2 C5 C10 . . . 119.6(3) no
C5 C6 C7 . . . 118.3(3) no
C6 C7 C8 . . . 122.2(3) no
C7 C8 C11 . . . 121.1(3) no
C7 C8 C9 . . . 117.9(3) no
C9 C8 C11 . . . 121.0(3) no
C8 C9 C10 . . . 121.4(3) no
C5 C10 C9 . . . 118.8(3) no
C8 C11 C12 . . . 113.4(3) no
C11 C12 C13 . . . 121.5(3) no
C13 C12 C17 . . . 118.0(3) no
C11 C12 C17 . . . 120.5(3) no
C12 C13 C14 . . . 121.1(3) no
C13 C14 C15 . . . 119.8(3) no
N3 C15 C14 . . . 121.0(3) no
N3 C15 C16 . . . 118.5(3) no
C14 C15 C16 . . . 120.5(3) no
C15 C16 C17 . . . 118.6(3) no
C12 C17 C16 . . . 121.9(3) no
N3 C18 N4 . . . 108.6(3) no
N4 C19 C20 . . . 108.1(3) no
N3 C20 C19 . . . 106.6(3) no
H1A C1 H1C . . . 110.00 no
N1 C1 H1B . . . 109.00 no
N1 C1 H1A . . . 109.00 no
H1A C1 H1B . . . 109.00 no
H1B C1 H1C . . . 109.00 no
N1 C1 H1C . . . 110.00 no
N2 C2 H2 . . . 127.00 no
N1 C2 H2 . . . 127.00 no
C4 C3 H3 . . . 127.00 no
N2 C3 H3 . . . 126.00 no
C3 C4 H4 . . . 126.00 no
N1 C4 H4 . . . 127.00 no
C7 C6 H6 . . . 121.00 no
C5 C6 H6 . . . 121.00 no
C8 C7 H7 . . . 119.00 no
C6 C7 H7 . . . 119.00 no
C10 C9 H9 . . . 119.00 no
C8 C9 H9 . . . 119.00 no
C9 C10 H10 . . . 121.00 no
C5 C10 H10 . . . 121.00 no
C8 C11 H11B . . . 109.00 no
C12 C11 H11A . . . 109.00 no
H11A C11 H11B . . . 108.00 no
C8 C11 H11A . . . 109.00 no
C12 C11 H11B . . . 109.00 no
C14 C13 H13 . . . 119.00 no
C12 C13 H13 . . . 119.00 no
C15 C14 H14 . . . 120.00 no
C13 C14 H14 . . . 120.00 no
C17 C16 H16 . . . 121.00 no
C15 C16 H16 . . . 121.00 no
C12 C17 H17 . . . 119.00 no
C16 C17 H17 . . . 119.00 no
N4 C18 H18 . . . 126.00 no
N3 C18 H18 . . . 126.00 no
C20 C19 H19 . . . 126.00 no
N4 C19 H19 . . . 126.00 no
C19 C20 H20 . . . 127.00 no
N3 C20 H20 . . . 127.00 no
H21B C21 H21C . . . 110.00 no
N4 C21 H21A . . . 109.00 no
H21A C21 H21B . . . 109.00 no
H21A C21 H21C . . . 109.00 no
N4 C21 H21B . . . 109.00 no
N4 C21 H21C . . . 109.00 no
N5 C23 N6 . . . 107.5(3) no
N6 C24 C25 . . . 106.8(3) no
N5 C25 C24 . . . 107.3(3) no
N6 C26 C27 . . . 120.1(3) no
N6 C26 C31 . . . 118.5(3) no
C27 C26 C31 . . . 121.4(3) no
C26 C27 C28 . . . 118.8(3) no
C27 C28 C29 . . . 121.0(3) no
C28 C29 C30 . . . 118.3(3) no
C28 C29 C32 . . . 121.2(3) no
C30 C29 C32 . . . 120.5(3) no
C29 C30 C31 . . . 121.8(3) no
C26 C31 C30 . . . 118.8(3) no
C29 C32 C33 . . . 112.7(3) no
C32 C33 C34 . . . 120.5(3) no
C32 C33 C38 . . . 121.5(3) no
C34 C33 C38 . . . 118.0(3) no
C33 C34 C35 . . . 122.1(3) no
C34 C35 C36 . . . 118.9(3) no
C35 C36 C37 . . . 120.9(3) no
N7 C36 C37 . . . 119.1(3) no
N7 C36 C35 . . . 119.9(3) no
C36 C37 C38 . . . 119.0(3) no
C33 C38 C37 . . . 121.0(3) no
N7 C39 N8 . . . 109.1(3) no
N8 C40 C41 . . . 107.8(3) no
N7 C41 C40 . . . 106.9(3) no
N5 C22 H22B . . . 109.00 no
N5 C22 H22C . . . 110.00 no
H22A C22 H22B . . . 109.00 no
N5 C22 H22A . . . 110.00 no
H22A C22 H22C . . . 109.00 no
H22B C22 H22C . . . 109.00 no
N5 C23 H23 . . . 126.00 no
N6 C23 H23 . . . 126.00 no
N6 C24 H24 . . . 127.00 no
C25 C24 H24 . . . 126.00 no
N5 C25 H25 . . . 126.00 no
C24 C25 H25 . . . 126.00 no
C26 C27 H27 . . . 121.00 no
C28 C27 H27 . . . 121.00 no
C27 C28 H28 . . . 120.00 no
C29 C28 H28 . . . 119.00 no
C31 C30 H30 . . . 119.00 no
C29 C30 H30 . . . 119.00 no
C26 C31 H31 . . . 121.00 no
C30 C31 H31 . . . 121.00 no
H32A C32 H32B . . . 108.00 no
C29 C32 H32B . . . 109.00 no
C33 C32 H32A . . . 109.00 no
C29 C32 H32A . . . 109.00 no
C33 C32 H32B . . . 109.00 no
C35 C34 H34 . . . 119.00 no
C33 C34 H34 . . . 119.00 no
C34 C35 H35 . . . 121.00 no
C36 C35 H35 . . . 120.00 no
C36 C37 H37 . . . 120.00 no
C38 C37 H37 . . . 121.00 no
C37 C38 H38 . . . 119.00 no
C33 C38 H38 . . . 120.00 no
N7 C39 H39 . . . 125.00 no
N8 C39 H39 . . . 125.00 no
N8 C40 H40 . . . 126.00 no
C41 C40 H40 . . . 126.00 no
N7 C41 H41 . . . 127.00 no
C40 C41 H41 . . . 127.00 no
H42A C42 H42C . . . 110.00 no
H42B C42 H42C . . . 109.00 no
H42A C42 H42B . . . 109.00 no
N8 C42 H42A . . . 110.00 no
N8 C42 H42B . . . 110.00 no
N8 C42 H42C . . . 109.00 no

loop_
_geom_bond_atom_site_label_1
_geom_bond_atom_site_label_2
_geom_bond_site_symmetry_1
_geom_bond_site_symmetry_2
_geom_bond_distance
_geom_bond_publ_flag
P1 F2 . . 1.608(2) no
P1 F3 . . 1.593(2) no
P1 F4 . . 1.585(2) no
P1 F5 . . 1.604(3) no
P1 F6 . . 1.590(2) no
P1 F1 . . 1.586(2) no
P2 F7 . . 1.584(3) no
P2 F10 . . 1.570(3) no
P2 F11 . . 1.589(3) no
P2 F12 . . 1.599(3) no
P2 F8 . . 1.582(3) no
P2 F9 . . 1.600(3) no
P3 F15 . . 1.581(3) no
P3 F13 . . 1.580(3) no
P3 F14 . . 1.575(3) no
P3 F17 . . 1.592(3) no
P3 F18 . . 1.590(3) no
P3 F16 . . 1.592(3) no
P4 F19 . . 1.568(2) no
P4 F21 . . 1.552(4) no
P4 F22 . . 1.581(2) no
P4 F20 . . 1.599(2) no
P4 F24 . . 1.576(4) no
P4 F23 . . 1.577(3) no
N1 C2 . . 1.332(5) no
N1 C4 . . 1.373(6) no
N1 C1 . . 1.470(6) no
N2 C5 . . 1.444(4) no
N2 C2 . . 1.336(5) no
N2 C3 . . 1.381(5) no
N3 C15 . . 1.438(4) no
N3 C18 . . 1.334(4) no
N3 C20 . . 1.387(4) no
N4 C18 . . 1.319(4) no
N4 C19 . . 1.372(4) no
N4 C21 . . 1.496(5) no
N5 C22 . . 1.447(5) no
N5 C23 . . 1.327(5) no
N5 C25 . . 1.369(5) no
N6 C23 . . 1.340(4) no
N6 C24 . . 1.386(4) no
N6 C26 . . 1.435(4) no
N7 C41 . . 1.386(4) no
N7 C39 . . 1.345(4) no
N7 C36 . . 1.429(4) no
N8 C40 . . 1.383(4) no
N8 C39 . . 1.323(4) no
N8 C42 . . 1.472(5) no
C3 C4 . . 1.335(6) no
C5 C10 . . 1.384(5) no
C5 C6 . . 1.391(4) no
C6 C7 . . 1.382(5) no
C7 C8 . . 1.388(4) no
C8 C11 . . 1.518(5) no
C8 C9 . . 1.395(4) no
C9 C10 . . 1.390(5) no
C11 C12 . . 1.510(5) no
C12 C13 . . 1.392(4) no
C12 C17 . . 1.386(5) no
C13 C14 . . 1.378(4) no
C14 C15 . . 1.384(5) no
C15 C16 . . 1.387(4) no
C16 C17 . . 1.387(5) no
C19 C20 . . 1.334(4) no
C1 H1C . . 0.9800 no
C1 H1B . . 0.9800 no
C1 H1A . . 0.9800 no
C2 H2 . . 0.9500 no
C3 H3 . . 0.9500 no
C4 H4 . . 0.9500 no
C6 H6 . . 0.9500 no
C7 H7 . . 0.9500 no
C9 H9 . . 0.9500 no
C10 H10 . . 0.9500 no
C11 H11A . . 0.9900 no
C11 H11B . . 0.9900 no
C13 H13 . . 0.9500 no
C14 H14 . . 0.9500 no
C16 H16 . . 0.9500 no
C17 H17 . . 0.9500 no
C18 H18 . . 0.9500 no
C19 H19 . . 0.9500 no
C20 H20 . . 0.9500 no
C21 H21C . . 0.9800 no
C21 H21A . . 0.9800 no
C21 H21B . . 0.9800 no
C24 C25 . . 1.343(5) no
C26 C31 . . 1.390(5) no
C26 C27 . . 1.378(4) no
C27 C28 . . 1.394(5) no
C28 C29 . . 1.396(4) no
C29 C32 . . 1.520(5) no
C29 C30 . . 1.386(4) no
C30 C31 . . 1.376(5) no
C32 C33 . . 1.511(4) no
C33 C34 . . 1.392(5) no
C33 C38 . . 1.386(4) no
C34 C35 . . 1.377(4) no
C35 C36 . . 1.385(4) no
C36 C37 . . 1.384(5) no
C37 C38 . . 1.401(4) no
C40 C41 . . 1.348(4) no
C22 H22B . . 0.9800 no
C22 H22C . . 0.9800 no
C22 H22A . . 0.9800 no
C23 H23 . . 0.9500 no
C24 H24 . . 0.9500 no
C25 H25 . . 0.9500 no
C27 H27 . . 0.9500 no
C28 H28 . . 0.9500 no
C30 H30 . . 0.9500 no
C31 H31 . . 0.9500 no
C32 H32A . . 0.9900 no
C32 H32B . . 0.9900 no
C34 H34 . . 0.9500 no
C35 H35 . . 0.9500 no
C37 H37 . . 0.9500 no
C38 H38 . . 0.9500 no
C39 H39 . . 0.9500 no
C40 H40 . . 0.9500 no
C41 H41 . . 0.9500 no
C42 H42C . . 0.9800 no
C42 H42A . . 0.9800 no
C42 H42B . . 0.9800 no

loop_
_geom_hbond_atom_site_label_D
_geom_hbond_atom_site_label_H
_geom_hbond_atom_site_label_A
_geom_hbond_site_symmetry_A
_geom_hbond_distance_DH
_geom_hbond_distance_HA
_geom_hbond_distance_DA
_geom_hbond_angle_DHA
_geom_hbond_publ_flag
C1 H1A F11 1_455 0.98 2.50 3.345(5) 144 yes
C2 H2 F9 1_455 0.95 2.32 3.243(5) 163 yes
C3 H3 F8 4_655 0.95 2.38 3.322(5) 170 yes
C4 H4 F19 4_655 0.95 2.50 3.369(5) 152 yes
C11 H11B F6 . 0.99 2.40 3.271(4) 146 yes
C16 H16 F10 . 0.95 2.43 3.098(5) 128 yes
C18 H18 F12 . 0.95 2.42 3.315(4) 156 yes
C20 H20 F20 3_455 0.95 2.38 3.284(4) 160 yes
C20 H20 F21 3_455 0.95 2.55 3.123(5) 119 yes
C21 H21B F4 1_545 0.98 2.42 3.269(5) 144 yes
C22 H22C F1 4_645 0.98 2.35 3.074(5) 130 yes
C22 H22C F17 4_645 0.98 2.38 3.239(5) 146 yes
C23 H23 F13 4_645 0.95 2.40 3.330(5) 167 yes
C24 H24 F14 1_545 0.95 2.48 3.086(4) 122 yes
C24 H24 F17 1_545 0.95 2.49 3.374(5) 155 yes
C30 H30 F4 1_545 0.95 2.52 3.024(4) 114 yes
C34 H34 F24 1_455 0.95 2.43 3.289(4) 150 yes
C38 H38 F23 3_455 0.95 2.53 3.262(5) 134 yes
C39 H39 F16 1_445 0.95 2.45 3.289(4) 147 yes
C41 H41 F2 3_455 0.95 2.39 3.229(4) 147 yes
C42 H42B F22 1_445 0.98 2.35 3.217(4) 147 yes
C1 H1B Cg7 4_555 0.98 2.55 3.387(5) 144 yes
C25 H25 Cg3 4_645 0.95 2.96 3.805(4) 149 yes

loop_
_geom_torsion_atom_site_label_1
_geom_torsion_atom_site_label_2
_geom_torsion_atom_site_label_3
_geom_torsion_atom_site_label_4
_geom_torsion_site_symmetry_1
_geom_torsion_site_symmetry_2
_geom_torsion_site_symmetry_3
_geom_torsion_site_symmetry_4
_geom_torsion
_geom_torsion_publ_flag
C1 N1 C2 N2 . . . . -174.4(4) no
C4 N1 C2 N2 . . . . 0.5(5) no
C1 N1 C4 C3 . . . . 174.1(4) no
C2 N1 C4 C3 . . . . -0.6(5) no
C3 N2 C2 N1 . . . . -0.1(4) no
C5 N2 C2 N1 . . . . 174.9(3) no
C2 N2 C3 C4 . . . . -0.3(5) no
C5 N2 C3 C4 . . . . -175.2(3) no
C2 N2 C5 C6 . . . . -33.9(5) no
C2 N2 C5 C10 . . . . 148.9(4) no
C3 N2 C5 C6 . . . . 140.2(4) no
C3 N2 C5 C10 . . . . -36.9(5) no
C18 N3 C15 C14 . . . . -143.1(3) no
C18 N3 C15 C16 . . . . 33.0(5) no
C20 N3 C15 C14 . . . . 29.7(5) no
C20 N3 C15 C16 . . . . -154.3(3) no
C15 N3 C18 N4 . . . . 174.3(3) no
C20 N3 C18 N4 . . . . 0.4(4) no
C15 N3 C20 C19 . . . . -174.0(3) no
C18 N3 C20 C19 . . . . -0.3(4) no
C19 N4 C18 N3 . . . . -0.4(4) no
C21 N4 C18 N3 . . . . 178.4(3) no
C18 N4 C19 C20 . . . . 0.2(4) no
C21 N4 C19 C20 . . . . -178.5(3) no
C23 N5 C25 C24 . . . . 0.4(4) no
C22 N5 C23 N6 . . . . 178.2(3) no
C25 N5 C23 N6 . . . . -0.7(4) no
C22 N5 C25 C24 . . . . -178.4(4) no
C23 N6 C24 C25 . . . . -0.3(4) no
C26 N6 C24 C25 . . . . -178.3(3) no
C23 N6 C26 C27 . . . . 31.0(5) no
C26 N6 C23 N5 . . . . 178.6(3) no
C24 N6 C23 N5 . . . . 0.6(4) no
C24 N6 C26 C27 . . . . -151.3(3) no
C24 N6 C26 C31 . . . . 29.5(5) no
C23 N6 C26 C31 . . . . -148.1(3) no
C41 N7 C36 C35 . . . . 154.4(3) no
C41 N7 C36 C37 . . . . -28.3(5) no
C39 N7 C36 C35 . . . . -32.7(5) no
C39 N7 C36 C37 . . . . 144.6(3) no
C36 N7 C39 N8 . . . . -174.7(3) no
C41 N7 C39 N8 . . . . -0.7(4) no
C36 N7 C41 C40 . . . . 174.0(3) no
C39 N7 C41 C40 . . . . 0.2(4) no
C39 N8 C40 C41 . . . . -0.7(4) no
C42 N8 C40 C41 . . . . 177.7(3) no
C42 N8 C39 N7 . . . . -177.6(3) no
C40 N8 C39 N7 . . . . 0.9(4) no
N2 C3 C4 N1 . . . . 0.6(5) no
N2 C5 C6 C7 . . . . -177.0(3) no
N2 C5 C10 C9 . . . . 176.1(3) no
C6 C5 C10 C9 . . . . -1.0(5) no
C10 C5 C6 C7 . . . . 0.1(5) no
C5 C6 C7 C8 . . . . -0.3(5) no
C6 C7 C8 C9 . . . . 1.3(5) no
C6 C7 C8 C11 . . . . -179.1(3) no
C7 C8 C9 C10 . . . . -2.2(5) no
C11 C8 C9 C10 . . . . 178.2(3) no
C7 C8 C11 C12 . . . . -39.9(5) no
C9 C8 C11 C12 . . . . 139.7(3) no
C8 C9 C10 C5 . . . . 2.0(5) no
C8 C11 C12 C13 . . . . 103.9(4) no
C8 C11 C12 C17 . . . . -73.9(4) no
C11 C12 C13 C14 . . . . -174.9(3) no
C17 C12 C13 C14 . . . . 3.0(5) no
C13 C12 C17 C16 . . . . -2.1(5) no
C11 C12 C17 C16 . . . . 175.8(3) no
C12 C13 C14 C15 . . . . -0.6(5) no
C13 C14 C15 C16 . . . . -2.8(5) no
C13 C14 C15 N3 . . . . 173.2(3) no
N3 C15 C16 C17 . . . . -172.4(3) no
C14 C15 C16 C17 . . . . 3.7(5) no
C15 C16 C17 C12 . . . . -1.2(5) no
N4 C19 C20 N3 . . . . 0.0(4) no
N6 C24 C25 N5 . . . . -0.1(4) no
N6 C26 C27 C28 . . . . -178.3(3) no
C31 C26 C27 C28 . . . . 0.8(5) no
N6 C26 C31 C30 . . . . 179.2(3) no
C27 C26 C31 C30 . . . . 0.0(5) no
C26 C27 C28 C29 . . . . -1.2(5) no
C27 C28 C29 C30 . . . . 0.9(5) no
C27 C28 C29 C32 . . . . -178.9(3) no
C28 C29 C30 C31 . . . . -0.1(5) no
C32 C29 C30 C31 . . . . 179.7(3) no
C28 C29 C32 C33 . . . . -133.3(3) no
C30 C29 C32 C33 . . . . 47.0(4) no
C29 C30 C31 C26 . . . . -0.4(5) no
C29 C32 C33 C34 . . . . 74.0(4) no
C29 C32 C33 C38 . . . . -103.8(4) no
C32 C33 C34 C35 . . . . -175.0(3) no
C38 C33 C34 C35 . . . . 2.8(5) no
C32 C33 C38 C37 . . . . 174.8(3) no
C34 C33 C38 C37 . . . . -3.0(5) no
C33 C34 C35 C36 . . . . 0.2(5) no
C34 C35 C36 N7 . . . . 174.2(3) no
C34 C35 C36 C37 . . . . -3.1(5) no
N7 C36 C37 C38 . . . . -174.5(3) no
C35 C36 C37 C38 . . . . 2.9(5) no
C36 C37 C38 C33 . . . . 0.3(5) no
N8 C40 C41 N7 . . . . 0.3(4) no
